data_4516686
loop_
_publ_author_name
'Gao, Yuning'
'Xu, Qin'
'Shi, Min'

_publ_section_title
;
 Enantioselective Synthesis of Polycyclic Indole Derivatives Based on
 aza-Morita--Baylis--Hillman Reaction
;
_journal_issue 11
_journal_name_full 'ACS Catalysis'
_journal_page_first 6608
_journal_paper_doi 10.1021/acscatal.5b01579
_journal_volume 5
_journal_year 2015
_chemical_absolute_configuration ad
_chemical_formula_sum 'C34 H28 Cl2 N2 O4 S'
_chemical_formula_weight 631.54
_space_group_crystal_system orthorhombic
_space_group_IT_number 19
_space_group_name_Hall 'P 2ac 2ab'
_space_group_name_H-M_alt 'P 21 21 21'
_atom_sites_solution_hydrogens geom
_audit_creation_method SHELXL-2013
_cell_angle_alpha 90
_cell_angle_beta 90
_cell_angle_gamma 90
_cell_formula_units_Z 4
_cell_length_a 10.3652(8)
_cell_length_b 10.3710(8)
_cell_length_c 28.860(2)
_cell_measurement_reflns_used 2969
_cell_measurement_temperature 293(2)
_cell_measurement_theta_max 38.925
_cell_measurement_theta_min 4.834
_cell_volume 3102.4(4)
_computing_cell_refinement 'Bruker SMART'
_computing_data_collection 'Bruker SMART'
_computing_data_reduction 'Bruker SHELXTL'
_computing_molecular_graphics 'Bruker SHELXTL'
_computing_publication_material 'Bruker SHELXTL'
_computing_structure_refinement 'SHELXL-2013 (Sheldrick, 2013)'
_computing_structure_solution 'Bruker SHELXTL'
_diffrn_ambient_temperature 293(2)
_diffrn_measured_fraction_theta_full 1.000
_diffrn_measured_fraction_theta_max 1.000
_diffrn_measurement_device_type 'CCD area detector'
_diffrn_measurement_method 'phi and omega scans'
_diffrn_radiation_type MoK\a
_diffrn_radiation_wavelength 0.71073
_diffrn_reflns_av_R_equivalents 0.0487
_diffrn_reflns_av_unetI/netI 0.0498
_diffrn_reflns_Laue_measured_fraction_full 1.000
_diffrn_reflns_Laue_measured_fraction_max 1.000
_diffrn_reflns_limit_h_max 11
_diffrn_reflns_limit_h_min -12
_diffrn_reflns_limit_k_max 12
_diffrn_reflns_limit_k_min -12
_diffrn_reflns_limit_l_max 35
_diffrn_reflns_limit_l_min -35
_diffrn_reflns_number 18914
_diffrn_reflns_point_group_measured_fraction_full 1.000
_diffrn_reflns_point_group_measured_fraction_max 0.999
_diffrn_reflns_theta_full 25.242
_diffrn_reflns_theta_max 26.000
_diffrn_reflns_theta_min 2.087
_exptl_absorpt_coefficient_mu 0.318
_exptl_absorpt_correction_T_max 0.7457
_exptl_absorpt_correction_T_min 0.5792
_exptl_absorpt_correction_type multi-scan
_exptl_absorpt_process_details sadabs
_exptl_crystal_colour brown
_exptl_crystal_density_diffrn 1.352
_exptl_crystal_description prismatic
_exptl_crystal_F_000 1312
_exptl_crystal_size_max 0.211
_exptl_crystal_size_mid 0.165
_exptl_crystal_size_min 0.112
_refine_diff_density_max 0.351
_refine_diff_density_min -0.315
_refine_diff_density_rms 0.045
_refine_ls_abs_structure_details
; 
 Flack x determined using 1521 quotients [(I+)-(I-)]/[(I+)+(I-)] 
 (Parsons and Flack (2004), Acta Cryst. A60, s61). 
;
_refine_ls_abs_structure_Flack 0.06(4)
_refine_ls_extinction_method none
_refine_ls_goodness_of_fit_ref 1.015
_refine_ls_hydrogen_treatment constr
_refine_ls_matrix_type full
_refine_ls_number_parameters 390
_refine_ls_number_reflns 6100
_refine_ls_number_restraints 0
_refine_ls_restrained_S_all 1.015
_refine_ls_R_factor_all 0.0790
_refine_ls_R_factor_gt 0.0539
_refine_ls_shift/su_max 0.001
_refine_ls_shift/su_mean 0.000
_refine_ls_structure_factor_coef Fsqd
_refine_ls_weighting_details 'w=1/[\s^2^(Fo^2^)+(0.0709P)^2^+0.2967P] where P=(Fo^2^+2Fc^2^)/3'
_refine_ls_weighting_scheme calc
_refine_ls_wR_factor_gt 0.1246
_refine_ls_wR_factor_ref 0.1391
_reflns_Friedel_coverage 0.765
_reflns_Friedel_fraction_full 1.000
_reflns_Friedel_fraction_max 0.999
_reflns_number_gt 4472
_reflns_number_total 6100
_reflns_threshold_expression 'I > 2\s(I)'
_cod_data_source_file cs5b01579_si_003.cif
_cod_data_source_block cd214266
_cod_database_code 4516686
_shelx_space_group_comment
; 
The symmetry employed for this shelxl refinement is uniquely defined 
by the following loop, which should always be used as a source of 
symmetry information in preference to the above space-group names. 
They are only intended as comments. 
;
_shelxl_version_number 2013-4

loop_
_space_group_symop_operation_xyz
'x, y, z'
'-x+1/2, -y, z+1/2'
'-x, y+1/2, -z+1/2'
'x+1/2, -y+1/2, -z'

loop_
_atom_site_label
_atom_site_type_symbol
_atom_site_fract_x
_atom_site_fract_y
_atom_site_fract_z
_atom_site_U_iso_or_equiv
_atom_site_adp_type
_atom_site_occupancy
_atom_site_site_symmetry_order
_atom_site_calc_flag
_atom_site_refinement_flags_posn
_atom_site_refinement_flags_adp
S1 S 0.60541(13) 1.02181(14) 1.01256(4) 0.0619(4) Uani 1 1 d . .
Cl1 Cl 0.05234(17) 0.31823(16) 0.83631(5) 0.0891(5) Uani 1 1 d . .
Cl2 Cl 0.7417(2) 0.6978(3) 0.75483(10) 0.1595(11) Uani 1 1 d . .
N1 N 0.4591(4) 1.0188(4) 0.99243(12) 0.0527(9) Uani 1 1 d . .
N2 N 0.1568(4) 1.0171(4) 1.04455(12) 0.0506(9) Uani 1 1 d . .
O1 O 0.4370(3) 0.7378(4) 0.94821(11) 0.0675(10) Uani 1 1 d . .
O2 O 0.2847(3) 0.7942(3) 0.89722(9) 0.0538(8) Uani 1 1 d . .
O3 O 0.6196(4) 0.9117(4) 1.04199(11) 0.0763(11) Uani 1 1 d . .
O4 O 0.6336(4) 1.1473(5) 1.03080(15) 0.0985(15) Uani 1 1 d . .
C1 C 0.1112(5) 1.0646(4) 1.08613(15) 0.0535(12) Uani 1 1 d . .
C2 C -0.0119(6) 1.1088(5) 1.09792(19) 0.0664(15) Uani 1 1 d . .
H2 H -0.0795 1.1083 1.0767 0.080 Uiso 1 1 calc R U
C3 C -0.0280(6) 1.1533(5) 1.1426(2) 0.0748(17) Uani 1 1 d . .
H3 H -0.1082 1.1849 1.1516 0.090 Uiso 1 1 calc R U
C4 C 0.0724(7) 1.1522(6) 1.1747(2) 0.0816(18) Uani 1 1 d . .
H4 H 0.0575 1.1824 1.2046 0.098 Uiso 1 1 calc R U
C5 C 0.1917(7) 1.1079(5) 1.16327(18) 0.0747(16) Uani 1 1 d . .
H5 H 0.2574 1.1070 1.1852 0.090 Uiso 1 1 calc R U
C6 C 0.2147(5) 1.0636(5) 1.11810(16) 0.0596(13) Uani 1 1 d . .
C7 C 0.3233(5) 1.0123(5) 1.09433(15) 0.0622(13) Uani 1 1 d . .
H7 H 0.4053 0.9998 1.1066 0.075 Uiso 1 1 calc R U
C8 C 0.2847(4) 0.9847(4) 1.05026(14) 0.0489(10) Uani 1 1 d . .
C9 C 0.3609(4) 0.9288(4) 1.01138(14) 0.0459(10) Uani 1 1 d . .
H9 H 0.4066 0.8531 1.0234 0.055 Uiso 1 1 calc R U
C10 C 0.2769(5) 0.8845(4) 0.97238(14) 0.0466(10) Uani 1 1 d . .
C11 C 0.1537(5) 0.9180(4) 0.96844(16) 0.0517(11) Uani 1 1 d . .
H11 H 0.1086 0.8889 0.9426 0.062 Uiso 1 1 calc R U
C12 C 0.0834(5) 0.9990(5) 1.00262(14) 0.0562(12) Uani 1 1 d . .
H12A H 0.0650 1.0824 0.9889 0.067 Uiso 1 1 calc R U
H12B H 0.0018 0.9583 1.0101 0.067 Uiso 1 1 calc R U
C13 C 0.3416(5) 0.7981(4) 0.93861(14) 0.0501(11) Uani 1 1 d . .
C14 C 0.3475(4) 0.7115(4) 0.86310(14) 0.0478(11) Uani 1 1 d . .
H14 H 0.3919 0.6421 0.8797 0.057 Uiso 1 1 calc R U
C15 C 0.2433(4) 0.6522(4) 0.83386(14) 0.0481(11) Uani 1 1 d . .
C16 C 0.1964(5) 0.7073(5) 0.79405(16) 0.0642(13) Uani 1 1 d . .
H16 H 0.2299 0.7858 0.7842 0.077 Uiso 1 1 calc R U
C17 C 0.1010(6) 0.6489(7) 0.76851(19) 0.0812(18) Uani 1 1 d . .
H17 H 0.0670 0.6904 0.7427 0.097 Uiso 1 1 calc R U
C18 C 0.0549(5) 0.5274(7) 0.78118(19) 0.0748(15) Uani 1 1 d . .
H18 H -0.0073 0.4856 0.7635 0.090 Uiso 1 1 calc R U
C19 C 0.1034(5) 0.4719(5) 0.82017(16) 0.0608(13) Uani 1 1 d . .
C20 C 0.1942(4) 0.5335(5) 0.84682(14) 0.0528(11) Uani 1 1 d . .
H20 H 0.2232 0.4949 0.8740 0.063 Uiso 1 1 calc R U
C21 C 0.4461(5) 0.7860(4) 0.83633(15) 0.0535(11) Uani 1 1 d . .
C22 C 0.4472(8) 0.9190(6) 0.8338(2) 0.098(2) Uani 1 1 d . .
H22 H 0.3863 0.9666 0.8502 0.118 Uiso 1 1 calc R U
C23 C 0.5372(10) 0.9808(8) 0.8076(3) 0.127(3) Uani 1 1 d . .
H23 H 0.5360 1.0704 0.8061 0.152 Uiso 1 1 calc R U
C24 C 0.6286(7) 0.9154(8) 0.7834(2) 0.098(2) Uani 1 1 d . .
H24 H 0.6891 0.9591 0.7655 0.118 Uiso 1 1 calc R U
C25 C 0.6295(5) 0.7848(7) 0.78594(19) 0.0814(18) Uani 1 1 d . .
C26 C 0.5384(5) 0.7203(5) 0.81229(18) 0.0648(13) Uani 1 1 d . .
H26 H 0.5401 0.6307 0.8136 0.078 Uiso 1 1 calc R U
C27 C 0.7033(4) 1.0017(5) 0.96316(15) 0.0550(11) Uani 1 1 d . .
C28 C 0.7637(6) 1.1060(5) 0.9435(2) 0.0718(15) Uani 1 1 d . .
H28 H 0.7511 1.1883 0.9555 0.086 Uiso 1 1 calc R U
C29 C 0.8427(7) 1.0874(7) 0.9061(2) 0.0877(19) Uani 1 1 d . .
H29 H 0.8816 1.1585 0.8923 0.105 Uiso 1 1 calc R U
C30 C 0.8660(5) 0.9668(6) 0.88820(17) 0.0690(15) Uani 1 1 d . .
C31 C 0.8016(6) 0.8638(6) 0.90807(18) 0.0711(15) Uani 1 1 d . .
H31 H 0.8134 0.7817 0.8958 0.085 Uiso 1 1 calc R U
C32 C 0.7206(5) 0.8794(5) 0.94537(17) 0.0646(13) Uani 1 1 d . .
H32 H 0.6784 0.8090 0.9583 0.077 Uiso 1 1 calc R U
C33 C 0.9564(7) 0.9471(8) 0.8479(2) 0.108(2) Uani 1 1 d . .
H33A H 0.9653 1.0264 0.8311 0.162 Uiso 1 1 calc R U
H33B H 0.9223 0.8818 0.8278 0.162 Uiso 1 1 calc R U
H33C H 1.0393 0.9204 0.8593 0.162 Uiso 1 1 calc R U
C34 C 0.4142(6) 1.1348(5) 0.9689(2) 0.0823(18) Uani 1 1 d . .
H34A H 0.4773 1.1614 0.9465 0.124 Uiso 1 1 calc R U
H34B H 0.4016 1.2024 0.9911 0.124 Uiso 1 1 calc R U
H34C H 0.3341 1.1170 0.9534 0.124 Uiso 1 1 calc R U

loop_
_atom_site_aniso_label
_atom_site_aniso_U_11
_atom_site_aniso_U_22
_atom_site_aniso_U_33
_atom_site_aniso_U_23
_atom_site_aniso_U_13
_atom_site_aniso_U_12
S1 0.0593(7) 0.0767(9) 0.0497(6) -0.0129(6) 0.0032(6) -0.0138(7)
Cl1 0.0976(11) 0.0841(10) 0.0856(10) -0.0246(8) 0.0220(8) -0.0357(9)
Cl2 0.1061(16) 0.180(2) 0.193(2) 0.042(2) 0.0859(16) 0.0277(17)
N1 0.055(2) 0.049(2) 0.054(2) 0.0054(18) 0.0071(18) -0.0020(19)
N2 0.059(2) 0.046(2) 0.0460(19) 0.0006(17) 0.0072(17) -0.0035(19)
O1 0.072(2) 0.073(2) 0.057(2) -0.0168(16) -0.0158(18) 0.022(2)
O2 0.064(2) 0.0539(18) 0.0439(16) -0.0074(14) -0.0036(15) 0.0116(16)
O3 0.066(2) 0.115(3) 0.0478(18) 0.0169(19) -0.0121(18) -0.005(2)
O4 0.098(3) 0.103(3) 0.094(3) -0.049(2) 0.015(2) -0.038(3)
C1 0.070(3) 0.036(2) 0.055(3) 0.0055(19) 0.022(3) -0.003(2)
C2 0.073(4) 0.047(3) 0.079(4) 0.011(3) 0.024(3) -0.002(3)
C3 0.092(4) 0.047(3) 0.085(4) -0.001(3) 0.046(4) 0.001(3)
C4 0.113(5) 0.064(3) 0.068(4) -0.018(3) 0.028(4) -0.012(4)
C5 0.100(5) 0.070(3) 0.054(3) -0.011(3) 0.017(3) -0.006(3)
C6 0.077(4) 0.051(3) 0.051(3) -0.006(2) 0.011(3) -0.010(3)
C7 0.066(3) 0.069(3) 0.051(3) -0.009(2) 0.003(2) -0.005(3)
C8 0.057(3) 0.043(2) 0.046(2) 0.0003(19) 0.007(2) -0.005(2)
C9 0.054(3) 0.043(2) 0.041(2) 0.0038(18) -0.001(2) -0.004(2)
C10 0.056(3) 0.045(2) 0.039(2) 0.0003(18) -0.002(2) -0.001(2)
C11 0.061(3) 0.048(3) 0.047(2) -0.002(2) -0.003(2) -0.004(2)
C12 0.057(3) 0.053(3) 0.059(3) 0.006(2) 0.005(2) 0.004(2)
C13 0.059(3) 0.047(2) 0.045(2) -0.001(2) -0.008(2) 0.003(2)
C14 0.056(3) 0.046(2) 0.042(2) -0.0065(19) -0.002(2) 0.005(2)
C15 0.054(3) 0.051(3) 0.039(2) -0.0051(19) 0.005(2) 0.008(2)
C16 0.071(3) 0.067(3) 0.055(3) -0.005(2) -0.006(3) 0.008(3)
C17 0.080(4) 0.101(5) 0.063(3) -0.004(3) -0.021(3) 0.024(4)
C18 0.059(3) 0.095(4) 0.070(3) -0.021(3) -0.003(3) -0.003(3)
C19 0.057(3) 0.074(3) 0.052(3) -0.022(2) 0.013(2) -0.007(3)
C20 0.055(3) 0.062(3) 0.042(2) -0.011(2) 0.005(2) 0.000(2)
C21 0.060(3) 0.048(3) 0.053(3) 0.000(2) -0.009(2) -0.003(2)
C22 0.135(6) 0.052(3) 0.107(5) -0.005(3) 0.036(5) -0.008(4)
C23 0.162(8) 0.068(4) 0.150(7) 0.002(5) 0.043(7) -0.040(5)
C24 0.094(5) 0.099(5) 0.101(5) 0.031(4) 0.010(4) -0.040(4)
C25 0.060(3) 0.111(6) 0.073(4) 0.009(3) 0.004(3) -0.007(4)
C26 0.059(3) 0.062(3) 0.074(3) 0.008(3) 0.001(3) -0.003(3)
C27 0.048(3) 0.061(3) 0.056(2) -0.002(2) -0.003(2) 0.000(2)
C28 0.074(4) 0.059(3) 0.082(4) -0.005(3) 0.015(3) -0.014(3)
C29 0.093(5) 0.077(4) 0.093(4) 0.023(3) 0.032(4) -0.007(4)
C30 0.060(3) 0.095(4) 0.052(3) 0.009(3) 0.009(2) 0.009(3)
C31 0.080(4) 0.071(3) 0.063(3) 0.001(3) 0.003(3) 0.017(3)
C32 0.075(4) 0.059(3) 0.060(3) 0.010(2) 0.007(3) 0.001(3)
C33 0.106(5) 0.140(7) 0.077(4) 0.015(4) 0.030(4) 0.015(5)
C34 0.077(4) 0.053(3) 0.116(5) 0.023(3) 0.020(4) 0.003(3)

loop_
_atom_type_symbol
_atom_type_description
_atom_type_scat_dispersion_real
_atom_type_scat_dispersion_imag
_atom_type_scat_source
C C 0.0033 0.0016 'International Tables Vol C Tables 4.2.6.8 and 6.1.1.4'
H H 0.0000 0.0000 'International Tables Vol C Tables 4.2.6.8 and 6.1.1.4'
N N 0.0061 0.0033 'International Tables Vol C Tables 4.2.6.8 and 6.1.1.4'
O O 0.0106 0.0060 'International Tables Vol C Tables 4.2.6.8 and 6.1.1.4'
S S 0.1246 0.1234 'International Tables Vol C Tables 4.2.6.8 and 6.1.1.4'
Cl Cl 0.1484 0.1585 'International Tables Vol C Tables 4.2.6.8 and 6.1.1.4'

loop_
_geom_angle_atom_site_label_1
_geom_angle_atom_site_label_2
_geom_angle_atom_site_label_3
_geom_angle
O3 S1 O4 119.0(3)
O3 S1 N1 107.0(2)
O4 S1 N1 109.8(3)
O3 S1 C27 109.1(2)
O4 S1 C27 106.7(3)
N1 S1 C27 104.2(2)
C34 N1 C9 118.1(4)
C34 N1 S1 116.7(4)
C9 N1 S1 121.3(3)
C8 N2 C1 108.2(4)
C8 N2 C12 125.2(4)
C1 N2 C12 126.5(4)
C13 O2 C14 115.1(3)
N2 C1 C2 129.9(5)
N2 C1 C6 107.7(4)
C2 C1 C6 122.4(4)
C3 C2 C1 116.6(6)
C3 C2 H2 121.7
C1 C2 H2 121.7
C2 C3 C4 121.9(5)
C2 C3 H3 119.0
C4 C3 H3 119.0
C5 C4 C3 121.3(5)
C5 C4 H4 119.3
C3 C4 H4 119.3
C4 C5 C6 119.4(6)
C4 C5 H5 120.3
C6 C5 H5 120.3
C5 C6 C1 118.4(5)
C5 C6 C7 134.9(5)
C1 C6 C7 106.8(4)
C8 C7 C6 107.2(5)
C8 C7 H7 126.4
C6 C7 H7 126.4
C7 C8 N2 110.0(4)
C7 C8 C9 129.0(4)
N2 C8 C9 121.0(4)
N1 C9 C8 113.3(4)
N1 C9 C10 108.4(3)
C8 C9 C10 112.2(4)
N1 C9 H9 107.6
C8 C9 H9 107.6
C10 C9 H9 107.6
C11 C10 C13 122.4(4)
C11 C10 C9 123.0(4)
C13 C10 C9 114.6(4)
C10 C11 C12 124.2(4)
C10 C11 H11 117.9
C12 C11 H11 117.9
N2 C12 C11 111.8(4)
N2 C12 H12A 109.3
C11 C12 H12A 109.3
N2 C12 H12B 109.3
C11 C12 H12B 109.3
H12A C12 H12B 107.9
O1 C13 O2 123.7(4)
O1 C13 C10 122.3(4)
O2 C13 C10 114.0(4)
O2 C14 C21 110.5(4)
O2 C14 C15 107.4(3)
C21 C14 C15 114.4(3)
O2 C14 H14 108.2
C21 C14 H14 108.2
C15 C14 H14 108.2
C16 C15 C20 117.8(4)
C16 C15 C14 123.7(4)
C20 C15 C14 118.5(4)
C15 C16 C17 121.3(6)
C15 C16 H16 119.3
C17 C16 H16 119.3
C16 C17 C18 120.3(5)
C16 C17 H17 119.9
C18 C17 H17 119.9
C19 C18 C17 118.2(5)
C19 C18 H18 120.9
C17 C18 H18 120.9
C18 C19 C20 121.3(5)
C18 C19 Cl1 119.7(4)
C20 C19 Cl1 118.9(4)
C19 C20 C15 121.0(4)
C19 C20 H20 119.5
C15 C20 H20 119.5
C26 C21 C22 117.8(5)
C26 C21 C14 118.9(4)
C22 C21 C14 123.3(5)
C23 C22 C21 120.3(7)
C23 C22 H22 119.8
C21 C22 H22 119.8
C24 C23 C22 121.9(7)
C24 C23 H23 119.1
C22 C23 H23 119.1
C25 C24 C23 118.5(6)
C25 C24 H24 120.8
C23 C24 H24 120.8
C24 C25 C26 120.5(6)
C24 C25 Cl2 120.0(5)
C26 C25 Cl2 119.5(6)
C21 C26 C25 121.1(5)
C21 C26 H26 119.5
C25 C26 H26 119.5
C28 C27 C32 120.8(5)
C28 C27 S1 120.2(4)
C32 C27 S1 119.0(4)
C29 C28 C27 119.2(5)
C29 C28 H28 120.4
C27 C28 H28 120.4
C28 C29 C30 122.0(6)
C28 C29 H29 119.0
C30 C29 H29 119.0
C29 C30 C31 117.5(5)
C29 C30 C33 121.5(6)
C31 C30 C33 121.0(6)
C32 C31 C30 121.9(5)
C32 C31 H31 119.1
C30 C31 H31 119.1
C31 C32 C27 118.7(5)
C31 C32 H32 120.7
C27 C32 H32 120.7
C30 C33 H33A 109.5
C30 C33 H33B 109.5
H33A C33 H33B 109.5
C30 C33 H33C 109.5
H33A C33 H33C 109.5
H33B C33 H33C 109.5
N1 C34 H34A 109.5
N1 C34 H34B 109.5
H34A C34 H34B 109.5
N1 C34 H34C 109.5
H34A C34 H34C 109.5
H34B C34 H34C 109.5

loop_
_geom_bond_atom_site_label_1
_geom_bond_atom_site_label_2
_geom_bond_distance
S1 O3 1.431(4)
S1 O4 1.434(4)
S1 N1 1.624(4)
S1 C27 1.762(5)
Cl1 C19 1.743(6)
Cl2 C25 1.724(7)
N1 C34 1.458(6)
N1 C9 1.485(6)
N2 C8 1.378(6)
N2 C1 1.381(5)
N2 C12 1.442(6)
O1 C13 1.203(5)
O2 C13 1.333(5)
O2 C14 1.459(5)
C1 C2 1.398(7)
C1 C6 1.415(7)
C2 C3 1.380(7)
C2 H2 0.9300
C3 C4 1.394(9)
C3 H3 0.9300
C4 C5 1.359(9)
C4 H4 0.9300
C5 C6 1.403(7)
C5 H5 0.9300
C6 C7 1.422(7)
C7 C8 1.363(6)
C7 H7 0.9300
C8 C9 1.490(6)
C9 C10 1.495(6)
C9 H9 0.9800
C10 C11 1.328(7)
C10 C13 1.484(6)
C11 C12 1.487(6)
C11 H11 0.9300
C12 H12A 0.9700
C12 H12B 0.9700
C14 C21 1.496(7)
C14 C15 1.503(6)
C14 H14 0.9800
C15 C16 1.372(6)
C15 C20 1.383(7)
C16 C17 1.375(8)
C16 H16 0.9300
C17 C18 1.396(9)
C17 H17 0.9300
C18 C19 1.360(8)
C18 H18 0.9300
C19 C20 1.374(6)
C20 H20 0.9300
C21 C26 1.364(7)
C21 C22 1.381(7)
C22 C23 1.363(10)
C22 H22 0.9300
C23 C24 1.358(11)
C23 H23 0.9300
C24 C25 1.356(10)
C24 H24 0.9300
C25 C26 1.385(8)
C26 H26 0.9300
C27 C28 1.372(7)
C27 C32 1.380(7)
C28 C29 1.370(8)
C28 H28 0.9300
C29 C30 1.375(9)
C29 H29 0.9300
C30 C31 1.384(8)
C30 C33 1.507(8)
C31 C32 1.374(7)
C31 H31 0.9300
C32 H32 0.9300
C33 H33A 0.9600
C33 H33B 0.9600
C33 H33C 0.9600
C34 H34A 0.9600
C34 H34B 0.9600
C34 H34C 0.9600

loop_
_geom_hbond_atom_site_label_D
_geom_hbond_atom_site_label_H
_geom_hbond_atom_site_label_A
_geom_hbond_distance_DH
_geom_hbond_distance_HA
_geom_hbond_distance_DA
_geom_hbond_angle_DHA
_geom_hbond_site_symmetry_A
C32 H32 O1 0.93 2.62 3.287(7) 128.7 .
C12 H12B O1 0.97 2.46 3.217(6) 135.1 4_467
C7 H7 Cl1 0.93 2.93 3.569(5) 126.8 4_567

loop_
_geom_torsion_atom_site_label_1
_geom_torsion_atom_site_label_2
_geom_torsion_atom_site_label_3
_geom_torsion_atom_site_label_4
_geom_torsion
O3 S1 N1 C34 168.3(4)
O4 S1 N1 C34 37.7(4)
C27 S1 N1 C34 -76.2(4)
O3 S1 N1 C9 10.8(4)
O4 S1 N1 C9 -119.7(4)
C27 S1 N1 C9 126.3(3)
C8 N2 C1 C2 -179.3(5)
C12 N2 C1 C2 -1.6(8)
C8 N2 C1 C6 1.1(5)
C12 N2 C1 C6 178.8(4)
N2 C1 C2 C3 -178.9(4)
C6 C1 C2 C3 0.7(7)
C1 C2 C3 C4 -1.1(7)
C2 C3 C4 C5 0.5(9)
C3 C4 C5 C6 0.7(9)
C4 C5 C6 C1 -1.1(8)
C4 C5 C6 C7 180.0(6)
N2 C1 C6 C5 -179.9(4)
C2 C1 C6 C5 0.5(7)
N2 C1 C6 C7 -0.8(5)
C2 C1 C6 C7 179.6(4)
C5 C6 C7 C8 179.1(6)
C1 C6 C7 C8 0.1(6)
C6 C7 C8 N2 0.5(6)
C6 C7 C8 C9 -179.7(4)
C1 N2 C8 C7 -1.0(5)
C12 N2 C8 C7 -178.8(4)
C1 N2 C8 C9 179.2(4)
C12 N2 C8 C9 1.5(7)
C34 N1 C9 C8 -66.3(5)
S1 N1 C9 C8 90.9(4)
C34 N1 C9 C10 58.9(5)
S1 N1 C9 C10 -143.9(3)
C7 C8 C9 N1 -70.5(6)
N2 C8 C9 N1 109.1(5)
C7 C8 C9 C10 166.4(5)
N2 C8 C9 C10 -13.9(6)
N1 C9 C10 C11 -111.5(5)
C8 C9 C10 C11 14.4(6)
N1 C9 C10 C13 69.5(5)
C8 C9 C10 C13 -164.7(4)
C13 C10 C11 C12 176.9(4)
C9 C10 C11 C12 -2.1(7)
C8 N2 C12 C11 11.0(6)
C1 N2 C12 C11 -166.4(4)
C10 C11 C12 N2 -10.7(7)
C14 O2 C13 O1 -0.7(6)
C14 O2 C13 C10 179.1(4)
C11 C10 C13 O1 -157.7(5)
C9 C10 C13 O1 21.4(6)
C11 C10 C13 O2 22.6(6)
C9 C10 C13 O2 -158.4(4)
C13 O2 C14 C21 -89.8(4)
C13 O2 C14 C15 144.9(4)
O2 C14 C15 C16 89.8(5)
C21 C14 C15 C16 -33.2(6)
O2 C14 C15 C20 -92.4(4)
C21 C14 C15 C20 144.7(4)
C20 C15 C16 C17 2.0(7)
C14 C15 C16 C17 179.9(5)
C15 C16 C17 C18 -3.9(8)
C16 C17 C18 C19 2.5(8)
C17 C18 C19 C20 0.7(8)
C17 C18 C19 Cl1 -178.0(4)
C18 C19 C20 C15 -2.6(7)
Cl1 C19 C20 C15 176.1(3)
C16 C15 C20 C19 1.2(6)
C14 C15 C20 C19 -176.8(4)
O2 C14 C21 C26 162.2(4)
C15 C14 C21 C26 -76.6(5)
O2 C14 C21 C22 -19.2(7)
C15 C14 C21 C22 102.1(6)
C26 C21 C22 C23 0.9(10)
C14 C21 C22 C23 -177.8(7)
C21 C22 C23 C24 -0.5(13)
C22 C23 C24 C25 -0.3(13)
C23 C24 C25 C26 0.6(11)
C23 C24 C25 Cl2 178.6(6)
C22 C21 C26 C25 -0.5(8)
C14 C21 C26 C25 178.2(5)
C24 C25 C26 C21 -0.2(9)
Cl2 C25 C26 C21 -178.2(4)
O3 S1 C27 C28 -144.3(4)
O4 S1 C27 C28 -14.5(5)
N1 S1 C27 C28 101.7(4)
O3 S1 C27 C32 34.1(5)
O4 S1 C27 C32 163.9(4)
N1 S1 C27 C32 -79.9(4)
C32 C27 C28 C29 -0.5(8)
S1 C27 C28 C29 177.9(5)
C27 C28 C29 C30 -1.7(10)
C28 C29 C30 C31 3.1(10)
C28 C29 C30 C33 -178.0(6)
C29 C30 C31 C32 -2.3(9)
C33 C30 C31 C32 178.7(6)
C30 C31 C32 C27 0.3(8)
C28 C27 C32 C31 1.2(8)
S1 C27 C32 C31 -177.2(4)
